data_7240583
loop_
_publ_author_name
'Fellowes, Thomas'
'van Koeverden, Martin P.'
'White, Jonathan'

_publ_section_title
;
 Thermal conversion of a pyridine solvate to a de-solvate facilitated by
 rearrangement of chalcogen bonds. The solvate and non-solvate structures
 of N-(2-nitro-4-(3-oxobenzo[d][1,2]selenazol-2(3H)-yl)phenyl)picolinamide
;
_journal_name_full CrystEngComm
_journal_paper_doi 10.1039/D0CE00662A
_journal_year 2020
_chemical_formula_sum 'C24 H17 N5 O4 Se'
_chemical_formula_weight 518.39
_space_group_crystal_system monoclinic
_space_group_IT_number 7
_space_group_name_Hall 'P -2yc'
_space_group_name_H-M_alt 'P 1 c 1'
_atom_sites_solution_hydrogens geom
_audit_creation_method SHELXL-2016/6
_audit_update_record
;
2020-05-02 deposited with the CCDC.	2020-05-26 downloaded from the CCDC.
;
_cell_angle_alpha 90
_cell_angle_beta 98.154(4)
_cell_angle_gamma 90
_cell_formula_units_Z 2
_cell_length_a 4.9726(2)
_cell_length_b 14.6836(5)
_cell_length_c 14.4255(5)
_cell_measurement_reflns_used 3423
_cell_measurement_temperature 100.00(10)
_cell_measurement_theta_max 75.4450
_cell_measurement_theta_min 3.0190
_cell_volume 1042.64(7)
_computing_cell_refinement 'CrysAlisPro 1.171.40.36a (Rigaku OD, 2018)'
_computing_data_collection 'CrysAlisPro 1.171.40.36a (Rigaku OD, 2018)'
_computing_data_reduction 'CrysAlisPro 1.171.40.36a (Rigaku OD, 2018)'
_computing_structure_refinement 'SHELXL-2016/6 (Sheldrick, 2016)'
_diffrn_ambient_environment N~2~
_diffrn_ambient_temperature 100.00(10)
_diffrn_detector 'CCD plate'
_diffrn_detector_type HyPix
_diffrn_measured_fraction_theta_full 0.997
_diffrn_measured_fraction_theta_max 0.974
_diffrn_measurement_device 'four-circle diffractometer'
_diffrn_measurement_device_type 'XtaLAB Synergy, Dualflex, HyPix'
_diffrn_measurement_method '\w scans'
_diffrn_radiation_monochromator mirror
_diffrn_radiation_probe x-ray
_diffrn_radiation_type 'Cu K\a'
_diffrn_radiation_wavelength 1.54184
_diffrn_reflns_av_R_equivalents 0.0558
_diffrn_reflns_av_unetI/netI 0.0714
_diffrn_reflns_Laue_measured_fraction_full 0.997
_diffrn_reflns_Laue_measured_fraction_max 0.974
_diffrn_reflns_limit_h_max 6
_diffrn_reflns_limit_h_min -5
_diffrn_reflns_limit_k_max 18
_diffrn_reflns_limit_k_min -16
_diffrn_reflns_limit_l_max 16
_diffrn_reflns_limit_l_min -17
_diffrn_reflns_number 6794
_diffrn_reflns_point_group_measured_fraction_full 0.750
_diffrn_reflns_point_group_measured_fraction_max 0.710
_diffrn_reflns_theta_full 67.684
_diffrn_reflns_theta_max 76.785
_diffrn_reflns_theta_min 3.010
_diffrn_source 'micro-focus sealed X-ray tube'
_diffrn_source_type 'PhotonJet (Cu) X-ray Source'
_exptl_absorpt_coefficient_mu 2.829
_exptl_absorpt_correction_T_max 1.00000
_exptl_absorpt_correction_T_min 0.88658
_exptl_absorpt_correction_type multi-scan
_exptl_absorpt_process_details
;
CrysAlisPro 1.171.40.36a (Rigaku Oxford Diffraction, 2018)
Empirical absorption correction using spherical harmonics,
 implemented in SCALE3 ABSPACK scaling algorithm.
;
_exptl_crystal_colour yellow
_exptl_crystal_density_diffrn 1.651
_exptl_crystal_description needle
_exptl_crystal_F_000 524
_exptl_crystal_size_max 0.120
_exptl_crystal_size_mid 0.033
_exptl_crystal_size_min 0.026
_refine_diff_density_max 0.635
_refine_diff_density_min -0.727
_refine_diff_density_rms 0.091
_refine_ls_abs_structure_details
;
 Flack x determined using 848 quotients [(I+)-(I-)]/[(I+)+(I-)]
 (Parsons, Flack and Wagner, Acta Cryst. B69 (2013) 249-259).
;
_refine_ls_abs_structure_Flack 0.03(3)
_refine_ls_extinction_method none
_refine_ls_goodness_of_fit_ref 1.099
_refine_ls_hydrogen_treatment constr
_refine_ls_matrix_type full
_refine_ls_number_parameters 307
_refine_ls_number_reflns 3132
_refine_ls_number_restraints 2
_refine_ls_restrained_S_all 1.098
_refine_ls_R_factor_all 0.0447
_refine_ls_R_factor_gt 0.0422
_refine_ls_shift/su_max 0.000
_refine_ls_shift/su_mean 0.000
_refine_ls_structure_factor_coef Fsqd
_refine_ls_weighting_details 'w=1/[\s^2^(Fo^2^)+(0.0561P)^2^+0.3921P] where P=(Fo^2^+2Fc^2^)/3'
_refine_ls_weighting_scheme calc
_refine_ls_wR_factor_gt 0.1088
_refine_ls_wR_factor_ref 0.1106
_reflns_Friedel_coverage 0.451
_reflns_Friedel_fraction_full 0.501
_reflns_Friedel_fraction_max 0.443
_reflns_number_gt 2977
_reflns_number_total 3132
_reflns_threshold_expression 'I > 2\s(I)'
_cod_data_source_file d0ce00662a2.cif
_cod_data_source_block 1PYR
_cod_original_sg_symbol_H-M 'P c'
_cod_database_code 7240583
_shelx_shelxl_version_number 2016/6
_chemical_oxdiff_usercomment 'Tom Fellowes Se intermediate with pyridine'
_shelx_space_group_comment
;
The symmetry employed for this shelxl refinement is uniquely defined
by the following loop, which should always be used as a source of
symmetry information in preference to the above space-group names.
They are only intended as comments.
;
_oxdiff_exptl_absorpt_empirical_full_min 0.759
_oxdiff_exptl_absorpt_empirical_full_max 1.299
_oxdiff_exptl_absorpt_empirical_details
;
Empirical correction (ABSPACK) includes:
- Absorption correction using spherical harmonics
- Frame scaling
;

loop_
_space_group_symop_operation_xyz
'x, y, z'
'x, -y, z+1/2'

loop_
_atom_site_label
_atom_site_type_symbol
_atom_site_fract_x
_atom_site_fract_y
_atom_site_fract_z
_atom_site_U_iso_or_equiv
_atom_site_adp_type
_atom_site_occupancy
_atom_site_site_symmetry_order
_atom_site_calc_flag
_atom_site_refinement_flags_posn
_atom_site_refinement_flags_adp
_atom_site_refinement_flags_occupancy
_atom_site_disorder_assembly
_atom_site_disorder_group
C1 C 1.2330(12) 0.5110(4) 0.6729(5) 0.0243(12) Uani 1 1 d . . . . .
C2 C 1.3093(12) 0.5973(4) 0.7088(4) 0.0222(11) Uani 1 1 d . . . . .
C3 C 1.5305(13) 0.6068(4) 0.7777(4) 0.0258(12) Uani 1 1 d . . . . .
H3 H 1.585177 0.665562 0.800853 0.031 Uiso 1 1 calc R U . . .
C4 C 1.6726(13) 0.5298(4) 0.8131(4) 0.0276(12) Uani 1 1 d . . . . .
H4 H 1.826941 0.535827 0.859711 0.033 Uiso 1 1 calc R U . . .
C5 C 1.5884(13) 0.4443(4) 0.7800(4) 0.0267(12) Uani 1 1 d . . . . .
H5 H 1.683687 0.391914 0.805695 0.032 Uiso 1 1 calc R U . . .
C6 C 1.3673(12) 0.4335(4) 0.7101(4) 0.0252(12) Uani 1 1 d . . . . .
H6 H 1.309680 0.374611 0.688401 0.030 Uiso 1 1 calc R U . . .
C7 C 1.1338(12) 0.6740(4) 0.6708(4) 0.0226(11) Uani 1 1 d . . . . .
C8 C 0.7315(11) 0.7019(4) 0.5529(4) 0.0188(10) Uani 1 1 d . . . . .
C9 C 0.7489(12) 0.7959(4) 0.5531(4) 0.0206(11) Uani 1 1 d . . . . .
H9 H 0.898111 0.825070 0.589689 0.025 Uiso 1 1 calc R U . . .
C10 C 0.5510(11) 0.8479(4) 0.5003(4) 0.0208(11) Uani 1 1 d . . . . .
C11 C 0.3249(11) 0.8090(4) 0.4432(4) 0.0202(11) Uani 1 1 d . . . . .
C12 C 0.3142(12) 0.7135(4) 0.4435(4) 0.0216(11) Uani 1 1 d . . . . .
H12 H 0.167971 0.683691 0.405880 0.026 Uiso 1 1 calc R U . . .
C13 C 0.5102(12) 0.6615(4) 0.4967(4) 0.0230(11) Uani 1 1 d . . . . .
H13 H 0.494649 0.596976 0.495271 0.028 Uiso 1 1 calc R U . . .
C14 C -0.0780(13) 0.8320(4) 0.3234(4) 0.0238(12) Uani 1 1 d . . . . .
C15 C -0.2640(12) 0.9071(4) 0.2835(4) 0.0217(11) Uani 1 1 d . . . . .
C16 C -0.4970(13) 0.8841(4) 0.2221(5) 0.0265(12) Uani 1 1 d . . . . .
H16 H -0.537524 0.822443 0.205752 0.032 Uiso 1 1 calc R U . . .
C17 C -0.6674(13) 0.9540(5) 0.1859(4) 0.0287(13) Uani 1 1 d . . . . .
H17 H -0.829039 0.941124 0.144456 0.034 Uiso 1 1 calc R U . . .
C18 C -0.5991(15) 1.0423(5) 0.2107(5) 0.0320(14) Uani 1 1 d . . . . .
H18 H -0.712318 1.091243 0.186143 0.038 Uiso 1 1 calc R U . . .
C19 C -0.3628(14) 1.0594(5) 0.2721(5) 0.0310(13) Uani 1 1 d . . . . .
H19 H -0.318420 1.120705 0.288790 0.037 Uiso 1 1 calc R U . . .
C20 C 1.1517(13) 0.3338(4) 0.4694(5) 0.0305(13) Uani 1 1 d . . . . .
H20 H 1.258002 0.379910 0.446034 0.037 Uiso 1 1 calc R U . . .
C21 C 1.1528(14) 0.2469(4) 0.4313(5) 0.0319(13) Uani 1 1 d . . . . .
H21 H 1.257190 0.234340 0.382528 0.038 Uiso 1 1 calc R U . . .
C22 C 1.0007(13) 0.1792(4) 0.4650(5) 0.0296(13) Uani 1 1 d . . . . .
H22 H 1.000860 0.118973 0.440906 0.035 Uiso 1 1 calc R U . . .
C23 C 0.8476(15) 0.2014(4) 0.5349(5) 0.0327(14) Uani 1 1 d . . . . .
H23 H 0.738970 0.156688 0.559480 0.039 Uiso 1 1 calc R U . . .
C24 C 0.8561(14) 0.2904(4) 0.5684(5) 0.0319(14) Uani 1 1 d . . . . .
H24 H 0.748712 0.305730 0.615640 0.038 Uiso 1 1 calc R U . . .
N1 N 0.9300(10) 0.6454(3) 0.6041(3) 0.0218(10) Uani 1 1 d . . . . .
N2 N 0.5932(10) 0.9462(3) 0.5051(4) 0.0220(9) Uani 1 1 d . . . . .
N3 N 0.1254(10) 0.8612(3) 0.3905(4) 0.0212(10) Uani 1 1 d . . . . .
H3A H 0.130909 0.920130 0.401723 0.025 Uiso 1 1 calc R U . . .
N4 N -0.1937(11) 0.9929(4) 0.3092(4) 0.0271(11) Uani 1 1 d . . . . .
N5 N 1.0086(12) 0.3549(4) 0.5370(4) 0.0278(11) Uani 1 1 d . . . . .
O1 O 1.1730(9) 0.7536(3) 0.6982(3) 0.0301(9) Uani 1 1 d . . . . .
O2 O 0.8152(9) 0.9745(3) 0.5429(3) 0.0282(10) Uani 1 1 d . . . . .
O3 O 0.4095(10) 0.9986(3) 0.4719(4) 0.0269(9) Uani 1 1 d . . . . .
O4 O -0.1123(10) 0.7533(3) 0.2960(4) 0.0318(10) Uani 1 1 d . . . . .
Se1 Se 0.93855(7) 0.51659(3) 0.57303(5) 0.02229(18) Uani 1 1 d . . . . .

loop_
_atom_site_aniso_label
_atom_site_aniso_U_11
_atom_site_aniso_U_22
_atom_site_aniso_U_33
_atom_site_aniso_U_23
_atom_site_aniso_U_13
_atom_site_aniso_U_12
C1 0.021(3) 0.022(3) 0.031(3) 0.003(2) 0.007(2) -0.001(2)
C2 0.024(3) 0.016(2) 0.027(3) 0.004(2) 0.003(2) 0.003(2)
C3 0.028(3) 0.021(3) 0.028(3) -0.002(2) 0.000(2) 0.001(2)
C4 0.028(3) 0.026(3) 0.026(3) 0.002(2) -0.007(2) 0.006(2)
C5 0.032(3) 0.022(3) 0.026(3) 0.005(2) 0.004(2) 0.006(2)
C6 0.028(3) 0.015(3) 0.032(3) 0.004(2) 0.003(2) 0.003(2)
C7 0.027(3) 0.016(3) 0.023(3) 0.004(2) 0.000(2) 0.001(2)
C8 0.021(2) 0.015(3) 0.019(3) 0.0014(19) 0.002(2) 0.002(2)
C9 0.020(2) 0.017(3) 0.024(3) 0.000(2) 0.002(2) 0.002(2)
C10 0.024(3) 0.012(3) 0.026(3) 0.002(2) 0.001(2) 0.001(2)
C11 0.018(2) 0.019(3) 0.024(3) 0.001(2) 0.002(2) 0.003(2)
C12 0.021(2) 0.013(3) 0.030(3) -0.002(2) 0.000(2) -0.003(2)
C13 0.026(3) 0.015(3) 0.027(3) 0.003(2) 0.000(2) -0.004(2)
C14 0.025(3) 0.019(3) 0.027(3) 0.000(2) 0.004(2) -0.001(2)
C15 0.025(3) 0.016(3) 0.025(3) 0.001(2) 0.006(2) 0.001(2)
C16 0.025(3) 0.026(3) 0.028(3) 0.001(2) 0.001(2) 0.000(2)
C17 0.022(3) 0.036(4) 0.027(3) 0.006(3) 0.000(2) 0.005(3)
C18 0.036(3) 0.030(3) 0.030(3) 0.007(3) 0.005(3) 0.012(3)
C19 0.037(3) 0.023(3) 0.032(3) 0.002(2) 0.002(3) 0.008(3)
C20 0.030(3) 0.022(3) 0.039(3) 0.002(2) 0.005(3) -0.001(2)
C21 0.036(3) 0.026(3) 0.034(3) -0.003(2) 0.007(3) 0.003(3)
C22 0.034(3) 0.020(3) 0.032(3) -0.004(2) -0.004(3) 0.001(2)
C23 0.036(3) 0.018(3) 0.045(4) 0.001(3) 0.006(3) -0.002(2)
C24 0.038(3) 0.020(3) 0.039(4) 0.002(3) 0.009(3) 0.003(2)
N1 0.021(2) 0.017(2) 0.026(2) -0.0004(17) -0.001(2) -0.0013(18)
N2 0.025(2) 0.015(2) 0.025(2) -0.0006(18) -0.0008(19) 0.0015(18)
N3 0.023(2) 0.011(2) 0.029(2) -0.0029(18) 0.0003(19) -0.0004(18)
N4 0.030(3) 0.020(2) 0.030(3) 0.002(2) -0.001(2) 0.005(2)
N5 0.032(3) 0.019(2) 0.031(3) 0.000(2) 0.002(2) 0.004(2)
O1 0.034(2) 0.018(2) 0.036(2) -0.0042(17) -0.0055(18) 0.0028(17)
O2 0.027(2) 0.018(2) 0.036(2) 0.0001(17) -0.0097(19) -0.0022(16)
O3 0.027(2) 0.0166(19) 0.035(2) -0.0008(18) -0.0043(19) 0.0052(18)
O4 0.036(2) 0.018(2) 0.037(2) -0.0012(17) -0.0103(19) 0.0014(18)
Se1 0.0238(3) 0.0139(3) 0.0282(3) 0.0009(3) 0.00031(18) 0.0004(3)

loop_
_atom_type_symbol
_atom_type_description
_atom_type_scat_dispersion_real
_atom_type_scat_dispersion_imag
_atom_type_scat_source
C C 0.0181 0.0091 'International Tables Vol C Tables 4.2.6.8 and 6.1.1.4'
H H 0.0000 0.0000 'International Tables Vol C Tables 4.2.6.8 and 6.1.1.4'
N N 0.0311 0.0180 'International Tables Vol C Tables 4.2.6.8 and 6.1.1.4'
O O 0.0492 0.0322 'International Tables Vol C Tables 4.2.6.8 and 6.1.1.4'
Se Se -0.7943 1.1372 'International Tables Vol C Tables 4.2.6.8 and 6.1.1.4'

loop_
_geom_angle_atom_site_label_1
_geom_angle_atom_site_label_2
_geom_angle_atom_site_label_3
_geom_angle
_geom_angle_site_symmetry_1
_geom_angle_site_symmetry_3
_geom_angle_publ_flag
C6 C1 C2 120.6(6) . . ?
C6 C1 Se1 127.1(5) . . ?
C2 C1 Se1 112.3(5) . . ?
C3 C2 C1 120.3(6) . . ?
C3 C2 C7 123.8(5) . . ?
C1 C2 C7 115.9(5) . . ?
C2 C3 C4 119.5(6) . . ?
C2 C3 H3 120.3 . . ?
C4 C3 H3 120.3 . . ?
C5 C4 C3 119.8(6) . . ?
C5 C4 H4 120.1 . . ?
C3 C4 H4 120.1 . . ?
C4 C5 C6 121.4(6) . . ?
C4 C5 H5 119.3 . . ?
C6 C5 H5 119.3 . . ?
C1 C6 C5 118.3(6) . . ?
C1 C6 H6 120.8 . . ?
C5 C6 H6 120.8 . . ?
O1 C7 N1 125.8(5) . . ?
O1 C7 C2 122.7(5) . . ?
N1 C7 C2 111.5(5) . . ?
C9 C8 C13 117.8(5) . . ?
C9 C8 N1 123.1(5) . . ?
C13 C8 N1 119.0(5) . . ?
C8 C9 C10 120.7(5) . . ?
C8 C9 H9 119.6 . . ?
C10 C9 H9 119.6 . . ?
C9 C10 C11 122.7(5) . . ?
C9 C10 N2 115.7(5) . . ?
C11 C10 N2 121.6(5) . . ?
N3 C11 C12 121.9(5) . . ?
N3 C11 C10 122.7(5) . . ?
C12 C11 C10 115.4(5) . . ?
C13 C12 C11 122.0(5) . . ?
C13 C12 H12 119.0 . . ?
C11 C12 H12 119.0 . . ?
C12 C13 C8 121.4(5) . . ?
C12 C13 H13 119.3 . . ?
C8 C13 H13 119.3 . . ?
O4 C14 N3 125.5(6) . . ?
O4 C14 C15 121.3(6) . . ?
N3 C14 C15 113.3(5) . . ?
N4 C15 C16 124.1(6) . . ?
N4 C15 C14 117.4(5) . . ?
C16 C15 C14 118.5(5) . . ?
C17 C16 C15 117.9(6) . . ?
C17 C16 H16 121.0 . . ?
C15 C16 H16 121.0 . . ?
C18 C17 C16 119.0(6) . . ?
C18 C17 H17 120.5 . . ?
C16 C17 H17 120.5 . . ?
C17 C18 C19 119.4(6) . . ?
C17 C18 H18 120.3 . . ?
C19 C18 H18 120.3 . . ?
N4 C19 C18 123.0(6) . . ?
N4 C19 H19 118.5 . . ?
C18 C19 H19 118.5 . . ?
N5 C20 C21 122.6(6) . . ?
N5 C20 H20 118.7 . . ?
C21 C20 H20 118.7 . . ?
C22 C21 C20 119.3(6) . . ?
C22 C21 H21 120.3 . . ?
C20 C21 H21 120.3 . . ?
C21 C22 C23 118.2(6) . . ?
C21 C22 H22 120.9 . . ?
C23 C22 H22 120.9 . . ?
C22 C23 C24 118.8(6) . . ?
C22 C23 H23 120.6 . . ?
C24 C23 H23 120.6 . . ?
N5 C24 C23 122.7(6) . . ?
N5 C24 H24 118.7 . . ?
C23 C24 H24 118.7 . . ?
C7 N1 C8 125.6(5) . . ?
C7 N1 Se1 115.1(4) . . ?
C8 N1 Se1 119.1(4) . . ?
O2 N2 O3 121.8(5) . . ?
O2 N2 C10 117.9(5) . . ?
O3 N2 C10 120.2(5) . . ?
C14 N3 C11 127.8(5) . . ?
C14 N3 H3A 116.1 . . ?
C11 N3 H3A 116.1 . . ?
C15 N4 C19 116.5(6) . . ?
C20 N5 C24 118.4(6) . . ?
C20 N5 Se1 119.2(4) . . ?
C24 N5 Se1 120.6(4) . . ?
C1 Se1 N1 84.7(2) . . ?
C1 Se1 N5 90.1(2) . . ?
N1 Se1 N5 173.2(2) . . ?

loop_
_geom_bond_atom_site_label_1
_geom_bond_atom_site_label_2
_geom_bond_distance
_geom_bond_site_symmetry_2
_geom_bond_publ_flag
C1 C6 1.389(9) . ?
C1 C2 1.400(9) . ?
C1 Se1 1.905(7) . ?
C2 C3 1.382(9) . ?
C2 C7 1.482(8) . ?
C3 C4 1.391(9) . ?
C3 H3 0.9500 . ?
C4 C5 1.387(9) . ?
C4 H4 0.9500 . ?
C5 C6 1.392(9) . ?
C5 H5 0.9500 . ?
C6 H6 0.9500 . ?
C7 O1 1.240(7) . ?
C7 N1 1.361(8) . ?
C8 C9 1.382(8) . ?
C8 C13 1.403(8) . ?
C8 N1 1.415(7) . ?
C9 C10 1.385(8) . ?
C9 H9 0.9500 . ?
C10 C11 1.417(8) . ?
C10 N2 1.459(7) . ?
C11 N3 1.392(7) . ?
C11 C12 1.403(8) . ?
C12 C13 1.383(8) . ?
C12 H12 0.9500 . ?
C13 H13 0.9500 . ?
C14 O4 1.224(8) . ?
C14 N3 1.366(8) . ?
C14 C15 1.500(8) . ?
C15 N4 1.346(8) . ?
C15 C16 1.396(9) . ?
C16 C17 1.385(9) . ?
C16 H16 0.9500 . ?
C17 C18 1.375(11) . ?
C17 H17 0.9500 . ?
C18 C19 1.390(10) . ?
C18 H18 0.9500 . ?
C19 N4 1.348(9) . ?
C19 H19 0.9500 . ?
C20 N5 1.323(9) . ?
C20 C21 1.389(9) . ?
C20 H20 0.9500 . ?
C21 C22 1.379(10) . ?
C21 H21 0.9500 . ?
C22 C23 1.386(10) . ?
C22 H22 0.9500 . ?
C23 C24 1.392(9) . ?
C23 H23 0.9500 . ?
C24 N5 1.332(9) . ?
C24 H24 0.9500 . ?
N1 Se1 1.945(5) . ?
N2 O2 1.232(7) . ?
N2 O3 1.237(7) . ?
N3 H3A 0.8800 . ?
N5 Se1 2.466(5) . ?

loop_
_geom_hbond_atom_site_label_D
_geom_hbond_atom_site_label_H
_geom_hbond_atom_site_label_A
_geom_hbond_distance_DH
_geom_hbond_distance_HA
_geom_hbond_distance_DA
_geom_hbond_angle_DHA
_geom_hbond_site_symmetry_A
C6 H6 N5 0.95 2.48 3.080(8) 120.8 .
C9 H9 O1 0.95 2.19 2.822(7) 122.7 .
C12 H12 O4 0.95 2.21 2.843(7) 123.4 .
C13 H13 Se1 0.95 2.61 3.100(6) 112.3 .
C18 H18 O1 0.95 2.36 3.200(8) 147.0 2_374
C21 H21 O1 0.95 2.64 3.378(8) 135.1 2_564
N3 H3A N4 0.88 2.22 2.665(7) 111.2 .
N3 H3A O3 0.88 1.97 2.641(7) 132.2 .

loop_
_geom_torsion_atom_site_label_1
_geom_torsion_atom_site_label_2
_geom_torsion_atom_site_label_3
_geom_torsion_atom_site_label_4
_geom_torsion
_geom_torsion_site_symmetry_1
_geom_torsion_site_symmetry_2
_geom_torsion_site_symmetry_3
_geom_torsion_site_symmetry_4
_geom_torsion_publ_flag
C6 C1 C2 C3 4.1(9) . . . . ?
Se1 C1 C2 C3 -176.0(5) . . . . ?
C6 C1 C2 C7 -173.7(5) . . . . ?
Se1 C1 C2 C7 6.2(7) . . . . ?
C1 C2 C3 C4 -1.7(10) . . . . ?
C7 C2 C3 C4 175.9(6) . . . . ?
C2 C3 C4 C5 -1.1(10) . . . . ?
C3 C4 C5 C6 1.6(10) . . . . ?
C2 C1 C6 C5 -3.5(9) . . . . ?
Se1 C1 C6 C5 176.5(5) . . . . ?
C4 C5 C6 C1 0.7(9) . . . . ?
C3 C2 C7 O1 0.1(10) . . . . ?
C1 C2 C7 O1 177.9(6) . . . . ?
C3 C2 C7 N1 -179.6(6) . . . . ?
C1 C2 C7 N1 -1.9(8) . . . . ?
C13 C8 C9 C10 1.0(9) . . . . ?
N1 C8 C9 C10 178.8(5) . . . . ?
C8 C9 C10 C11 -0.8(9) . . . . ?
C8 C9 C10 N2 -179.2(5) . . . . ?
C9 C10 C11 N3 179.8(5) . . . . ?
N2 C10 C11 N3 -2.0(8) . . . . ?
C9 C10 C11 C12 0.0(8) . . . . ?
N2 C10 C11 C12 178.2(5) . . . . ?
N3 C11 C12 C13 -179.1(6) . . . . ?
C10 C11 C12 C13 0.7(8) . . . . ?
C11 C12 C13 C8 -0.5(9) . . . . ?
C9 C8 C13 C12 -0.4(9) . . . . ?
N1 C8 C13 C12 -178.3(5) . . . . ?
O4 C14 C15 N4 -172.3(6) . . . . ?
N3 C14 C15 N4 7.4(8) . . . . ?
O4 C14 C15 C16 7.5(9) . . . . ?
N3 C14 C15 C16 -172.8(5) . . . . ?
N4 C15 C16 C17 -0.4(9) . . . . ?
C14 C15 C16 C17 179.9(6) . . . . ?
C15 C16 C17 C18 0.7(9) . . . . ?
C16 C17 C18 C19 -0.6(10) . . . . ?
C17 C18 C19 N4 0.1(11) . . . . ?
N5 C20 C21 C22 -0.4(11) . . . . ?
C20 C21 C22 C23 1.2(10) . . . . ?
C21 C22 C23 C24 -0.6(10) . . . . ?
C22 C23 C24 N5 -1.0(11) . . . . ?
O1 C7 N1 C8 1.7(10) . . . . ?
C2 C7 N1 C8 -178.6(5) . . . . ?
O1 C7 N1 Se1 176.9(5) . . . . ?
C2 C7 N1 Se1 -3.4(6) . . . . ?
C9 C8 N1 C7 11.7(9) . . . . ?
C13 C8 N1 C7 -170.5(6) . . . . ?
C9 C8 N1 Se1 -163.4(4) . . . . ?
C13 C8 N1 Se1 14.4(7) . . . . ?
C9 C10 N2 O2 10.6(8) . . . . ?
C11 C10 N2 O2 -167.8(6) . . . . ?
C9 C10 N2 O3 -169.3(5) . . . . ?
C11 C10 N2 O3 12.3(8) . . . . ?
O4 C14 N3 C11 -2.7(10) . . . . ?
C15 C14 N3 C11 177.6(5) . . . . ?
C12 C11 N3 C14 -10.5(9) . . . . ?
C10 C11 N3 C14 169.8(6) . . . . ?
C16 C15 N4 C19 -0.1(9) . . . . ?
C14 C15 N4 C19 179.7(6) . . . . ?
C18 C19 N4 C15 0.2(10) . . . . ?
C21 C20 N5 C24 -1.2(10) . . . . ?
C21 C20 N5 Se1 -165.9(5) . . . . ?
C23 C24 N5 C20 1.9(10) . . . . ?
C23 C24 N5 Se1 166.4(5) . . . . ?
